data_4320828
loop_
_publ_author_name
'Jennifer A. Aitken'
'Konstantinos Chondroudis'
'Victor G. Young,'
'Mercouri G. Kanatzidis'

_publ_section_title
;
 LiEuPSe4 and KEuPSe4: Novel Selenophosphates with the Tetrahedral
 [PSe4]3- Building Block
;
_journal_name_full 'Inorganic Chemistry'
_journal_page_first 1525
_journal_page_last 1533
_journal_paper_doi 10.1021/ic991090f
_journal_volume 39
_journal_year 2000
_chemical_formula_sum 'Eu Li P Se4'
_chemical_formula_weight 505.71
_chemical_name_systematic
;
 ?
;
_space_group_IT_number 40
_symmetry_cell_setting orthorhombic
_symmetry_space_group_name_Hall 'A 2 -2a'
_symmetry_space_group_name_H-M 'A m a 2'
_atom_sites_solution_hydrogens geom
_atom_sites_solution_primary direct
_atom_sites_solution_secondary difmap
_audit_creation_method SHELXL
_cell_angle_alpha 90.00
_cell_angle_beta 90.00
_cell_angle_gamma 90.00
_cell_formula_units_Z 4
_cell_length_a 10.5592(9)
_cell_length_b 10.4150(11)
_cell_length_c 6.4924(7)
_cell_measurement_temperature 293(2)
_cell_volume 714.00(12)
_computing_structure_refinement 'SHELXL-93 (Sheldrick, 1993)'
_computing_structure_solution 'SHELXS-86 (Sheldrick, 1990)'
_diffrn_ambient_temperature 293(2)
_diffrn_radiation_monochromator graphite
_diffrn_radiation_source 'fine-focus sealed tube'
_diffrn_radiation_type MoK\a
_diffrn_radiation_wavelength 0.71073
_diffrn_reflns_av_R_equivalents 0.0547
_diffrn_reflns_av_sigmaI/netI 0.0750
_diffrn_reflns_limit_h_max 13
_diffrn_reflns_limit_h_min -3
_diffrn_reflns_limit_k_max 10
_diffrn_reflns_limit_k_min -12
_diffrn_reflns_limit_l_max 6
_diffrn_reflns_limit_l_min -7
_diffrn_reflns_number 1282
_diffrn_reflns_theta_max 27.27
_diffrn_reflns_theta_min 3.70
_exptl_absorpt_coefficient_mu 29.273
_exptl_crystal_density_diffrn 4.705
_exptl_crystal_F_000 868
_refine_diff_density_max 2.875
_refine_diff_density_min -1.883
_refine_diff_density_rms 0.542
_refine_ls_abs_structure_details 'Flack H D (1983), Acta Cryst. A39, 876-881'
_refine_ls_abs_structure_Flack 0.09(10)
_refine_ls_extinction_coef 0.0096(10)
_refine_ls_extinction_expression Fc^*^=kFc[1+0.001xFc^2^\l^3^/sin(2\q)]^-1/4^
_refine_ls_extinction_method SHELXL
_refine_ls_goodness_of_fit_all 1.068
_refine_ls_goodness_of_fit_obs 1.082
_refine_ls_matrix_type full
_refine_ls_number_parameters 36
_refine_ls_number_reflns 629
_refine_ls_number_restraints 1
_refine_ls_restrained_S_all 1.068
_refine_ls_restrained_S_obs 1.081
_refine_ls_R_factor_all 0.0510
_refine_ls_R_factor_obs 0.0503
_refine_ls_shift/esd_max 0.000
_refine_ls_shift/esd_mean 0.000
_refine_ls_structure_factor_coef Fsqd
_refine_ls_weighting_details 'w=1/[\s^2^(Fo^2^)+(0.0783P)^2^+0.0000P] where P=(Fo^2^+2Fc^2^)/3'
_refine_ls_weighting_scheme calc
_refine_ls_wR_factor_all 0.1250
_refine_ls_wR_factor_obs 0.1245
_reflns_number_observed 609
_reflns_number_total 629
_reflns_observed_criterion >2sigma(I)
_cod_data_source_file ic991090f_1.cif
_cod_data_source_block final
_cod_depositor_comments
;
The following automatic conversions were performed:

'_refine_ls_weighting_scheme' value 'calc
w=1/[\s^2^(Fo^2^)+(0.0783P)^2^+0.0000P] where P=(Fo^2^+2Fc^2^)/3' was
changed to 'calc'. New tag '_refine_ls_weighting_details' was
created. The value of the new tag was set to
'w=1/[\s^2^(Fo^2^)+(0.0783P)^2^+0.0000P] where P=(Fo^2^+2Fc^2^)/3'.

Automatic conversion script
Id: cif_fix_values 3143 2015-03-26 13:38:13Z robertas 
;
_cod_database_code 4320828

loop_
_symmetry_equiv_pos_as_xyz
'x, y, z'
'-x, -y, z'
'x+1/2, -y, z'
'-x+1/2, y, z'
'x, y+1/2, z+1/2'
'-x, -y+1/2, z+1/2'
'x+1/2, -y+1/2, z+1/2'
'-x+1/2, y+1/2, z+1/2'

loop_
_atom_site_aniso_label
_atom_site_aniso_U_11
_atom_site_aniso_U_22
_atom_site_aniso_U_33
_atom_site_aniso_U_23
_atom_site_aniso_U_13
_atom_site_aniso_U_12
Eu1 0.0154(5) 0.0121(8) 0.0202(9) 0.000 0.000 0.0027(3)
P1 0.012(2) 0.010(3) 0.012(3) -0.001(3) 0.000 0.000
Se1 0.0179(11) 0.0162(15) 0.018(2) -0.0054(12) 0.000 0.000
Se2 0.0168(10) 0.0096(13) 0.0065(14) -0.0029(11) 0.000 0.000
Se3 0.0177(8) 0.0173(13) 0.0181(12) 0.0085(9) 0.0079(6) 0.0040(6)

loop_
_atom_site_label
_atom_site_type_symbol
_atom_site_fract_x
_atom_site_fract_y
_atom_site_fract_z
_atom_site_U_iso_or_equiv
_atom_site_thermal_displace_type
_atom_site_occupancy
_atom_site_calc_flag
_atom_site_refinement_flags
_atom_site_disorder_group
Li1 Li 0.5000 1.0000 0.6080(99) 0.001(6) Uiso 1 d S .
Eu1 Eu 0.5000 1.0000 0.1139(3) 0.0159(5) Uani 1 d S .
P1 P 0.7500 0.7212(5) 0.1336(13) 0.0115(13) Uani 1 d S .
Se1 Se 0.2500 0.9372(3) -0.1423(4) 0.0174(7) Uani 1 d S .
Se2 Se 0.7500 0.9020(2) 0.3156(4) 0.0110(6) Uani 1 d S .
Se3 Se 0.4203(2) 0.7754(2) 0.4385(3) 0.0177(6) Uani 1 d . .

loop_
_atom_type_symbol
_atom_type_description
_atom_type_scat_dispersion_real
_atom_type_scat_dispersion_imag
_atom_type_scat_source
Li Li -0.0003 0.0001 'International Tables Vol C Tables 4.2.6.8 and 6.1.1.4'
P P 0.1023 0.0942 'International Tables Vol C Tables 4.2.6.8 and 6.1.1.4'
Se Se -0.0929 2.2259 'International Tables Vol C Tables 4.2.6.8 and 6.1.1.4'
Eu Eu -0.1578 3.6682 'International Tables Vol C Tables 4.2.6.8 and 6.1.1.4'

loop_
_geom_angle_atom_site_label_1
_geom_angle_atom_site_label_2
_geom_angle_atom_site_label_3
_geom_angle
_geom_angle_site_symmetry_1
_geom_angle_site_symmetry_3
_geom_angle_publ_flag
Se3 Li1 Se3 132.3(25) 2_675 . ?
Se3 Li1 Se1 76.8(2) 2_675 2_676 ?
Se3 Li1 Se1 130.0(3) . 2_676 ?
Se3 Li1 Se1 130.0(3) 2_675 1_556 ?
Se3 Li1 Se1 76.8(2) . 1_556 ?
Se1 Li1 Se1 118.4(20) 2_676 1_556 ?
Se3 Li1 Eu1 66.1(12) 2_675 . ?
Se3 Li1 Eu1 66.1(12) . . ?
Se1 Li1 Eu1 120.8(10) 2_676 . ?
Se1 Li1 Eu1 120.8(10) 1_556 . ?
Se3 Li1 Eu1 113.9(12) 2_675 1_556 ?
Se3 Li1 Eu1 113.9(12) . 1_556 ?
Se1 Li1 Eu1 59.2(10) 2_676 1_556 ?
Se1 Li1 Eu1 59.2(10) 1_556 1_556 ?
Eu1 Li1 Eu1 180.0 . 1_556 ?
Se2 Eu1 Se2 130.35(11) 2_675 . ?
Se2 Eu1 Se1 65.50(6) 2_675 . ?
Se2 Eu1 Se1 148.53(6) . . ?
Se2 Eu1 Se1 148.53(6) 2_675 2_675 ?
Se2 Eu1 Se1 65.50(6) . 2_675 ?
Se1 Eu1 Se1 117.10(10) . 2_675 ?
Se2 Eu1 Se3 131.73(5) 2_675 6_664 ?
Se2 Eu1 Se3 68.48(5) . 6_664 ?
Se1 Eu1 Se3 81.27(6) . 6_664 ?
Se1 Eu1 Se3 77.31(7) 2_675 6_664 ?
Se2 Eu1 Se3 68.48(5) 2_675 5_554 ?
Se2 Eu1 Se3 131.73(5) . 5_554 ?
Se1 Eu1 Se3 77.31(7) . 5_554 ?
Se1 Eu1 Se3 81.27(6) 2_675 5_554 ?
Se3 Eu1 Se3 138.29(10) 6_664 5_554 ?
Se2 Eu1 Li1 65.17(5) 2_675 . ?
Se2 Eu1 Li1 65.17(5) . . ?
Se1 Eu1 Li1 121.45(5) . . ?
Se1 Eu1 Li1 121.45(5) 2_675 . ?
Se3 Eu1 Li1 110.85(5) 6_664 . ?
Se3 Eu1 Li1 110.85(5) 5_554 . ?
Se2 Eu1 Se3 73.26(6) 2_675 2_675 ?
Se2 Eu1 Se3 75.23(6) . 2_675 ?
Se1 Eu1 Se3 134.29(5) . 2_675 ?
Se1 Eu1 Se3 88.65(6) 2_675 2_675 ?
Se3 Eu1 Se3 143.70(6) 6_664 2_675 ?
Se3 Eu1 Se3 69.78(3) 5_554 2_675 ?
Li1 Eu1 Se3 49.71(5) . 2_675 ?
Se2 Eu1 Se3 75.23(6) 2_675 . ?
Se2 Eu1 Se3 73.26(6) . . ?
Se1 Eu1 Se3 88.65(6) . . ?
Se1 Eu1 Se3 134.29(5) 2_675 . ?
Se3 Eu1 Se3 69.78(3) 6_664 . ?
Se3 Eu1 Se3 143.70(6) 5_554 . ?
Li1 Eu1 Se3 49.71(5) . . ?
Se3 Eu1 Se3 99.42(9) 2_675 . ?
Se2 Eu1 Li1 114.83(5) 2_675 1_554 ?
Se2 Eu1 Li1 114.83(5) . 1_554 ?
Se1 Eu1 Li1 58.55(5) . 1_554 ?
Se1 Eu1 Li1 58.55(5) 2_675 1_554 ?
Se3 Eu1 Li1 69.15(5) 6_664 1_554 ?
Se3 Eu1 Li1 69.15(5) 5_554 1_554 ?
Li1 Eu1 Li1 180.00(2) . 1_554 ?
Se3 Eu1 Li1 130.29(5) 2_675 1_554 ?
Se3 Eu1 Li1 130.29(5) . 1_554 ?
Se3 P1 Se3 109.7(4) 6_664 7_564 ?
Se3 P1 Se1 113.1(2) 6_664 6_665 ?
Se3 P1 Se1 113.1(2) 7_564 6_665 ?
Se3 P1 Se2 107.0(2) 6_664 . ?
Se3 P1 Se2 107.0(2) 7_564 . ?
Se1 P1 Se2 106.5(4) 6_665 . ?
P1 Se1 Li1 79.4(7) 6_664 3_474 ?
P1 Se1 Li1 79.4(7) 6_664 1_554 ?
Li1 Se1 Li1 113.0(18) 3_474 1_554 ?
P1 Se1 Eu1 119.92(7) 6_664 3_475 ?
Li1 Se1 Eu1 62.3(10) 3_474 3_475 ?
Li1 Se1 Eu1 156.2(2) 1_554 3_475 ?
P1 Se1 Eu1 119.93(8) 6_664 . ?
Li1 Se1 Eu1 156.2(2) 3_474 . ?
Li1 Se1 Eu1 62.3(10) 1_554 . ?
Eu1 Se1 Eu1 111.80(9) 3_475 . ?
P1 Se2 Eu1 93.10(13) . . ?
P1 Se2 Eu1 93.10(12) . 3_575 ?
Eu1 Se2 Eu1 115.66(10) . 3_575 ?
P1 Se3 Li1 90.4(8) 6_665 . ?
P1 Se3 Eu1 91.4(2) 6_665 5_545 ?
Li1 Se3 Eu1 123.1(9) . 5_545 ?
P1 Se3 Eu1 124.9(2) 6_665 . ?
Li1 Se3 Eu1 64.2(12) . . ?
Eu1 Se3 Eu1 143.70(6) 5_545 . ?

loop_
_geom_bond_atom_site_label_1
_geom_bond_atom_site_label_2
_geom_bond_distance
_geom_bond_site_symmetry_2
_geom_bond_publ_flag
Li1 Se3 2.72(3) 2_675 ?
Li1 Se3 2.72(3) . ?
Li1 Se1 3.17(3) 2_676 ?
Li1 Se1 3.17(3) 1_556 ?
Li1 Eu1 3.21(6) . ?
Li1 Eu1 3.28(6) 1_556 ?
Eu1 Se2 3.119(2) 2_675 ?
Eu1 Se2 3.119(2) . ?
Eu1 Se1 3.188(2) . ?
Eu1 Se1 3.188(2) 2_675 ?
Eu1 Se3 3.198(2) 6_664 ?
Eu1 Se3 3.198(2) 5_554 ?
Eu1 Se3 3.259(2) 2_675 ?
Eu1 Se3 3.259(2) . ?
Eu1 Li1 3.28(6) 1_554 ?
P1 Se3 2.200(5) 6_664 ?
P1 Se3 2.200(5) 7_564 ?
P1 Se1 2.200(8) 6_665 ?
P1 Se2 2.223(7) . ?
Se1 P1 2.200(8) 6_664 ?
Se1 Li1 3.17(3) 3_474 ?
Se1 Li1 3.17(3) 1_554 ?
Se1 Eu1 3.188(2) 3_475 ?
Se2 Eu1 3.119(2) 3_575 ?
Se3 P1 2.200(5) 6_665 ?
Se3 Eu1 3.198(2) 5_545 ?
